data_7207079
loop_
_publ_author_name
'Qu, Ling-Ling'
'Zhu, You-Long'
'Zhang, Jun'
'Li, Yi-Zhi'
'Du, Hong-Bin'
'You, Xiao-Zeng'

_publ_section_title
;
 Structural diversity and properties of coordination polymers built from a
 semi-rigid tetradentenate carboxylic acid
;
_journal_issue 3
_journal_name_full CrystEngComm
_journal_page_first 824
_journal_paper_doi 10.1039/c1ce05931a
_journal_volume 14
_journal_year 2012
_chemical_formula_sum 'C72 H64 Co2 O37'
_chemical_formula_weight 1639.09
_chemical_name_systematic
;
?
;
_space_group_IT_number 2
_symmetry_cell_setting triclinic
_symmetry_space_group_name_Hall '-P 1'
_symmetry_space_group_name_H-M 'P -1'
_atom_sites_solution_hydrogens geom
_atom_sites_solution_primary direct
_atom_sites_solution_secondary difmap
_audit_creation_method SHELXL-97
_cell_angle_alpha 93.194(5)
_cell_angle_beta 100.816(5)
_cell_angle_gamma 112.086(5)
_cell_formula_units_Z 1
_cell_length_a 8.718(3)
_cell_length_b 10.699(4)
_cell_length_c 21.624(8)
_cell_measurement_temperature 291(2)
_cell_measurement_theta_max 26.00
_cell_measurement_theta_min 1.94
_cell_volume 1818.0(11)
_computing_cell_refinement SMART
_computing_data_collection 'SMART (Bruker, 2000)'
_computing_data_reduction SAINT
_computing_molecular_graphics SHELXTL
_computing_publication_material SHELXTL
_computing_structure_refinement 'SHELXL-97 (Sheldrick, 1997)'
_computing_structure_solution 'SHELXS-97 (Sheldrick, 1990)'
_diffrn_ambient_temperature 291(2)
_diffrn_measured_fraction_theta_full 0.978
_diffrn_measured_fraction_theta_max 0.978
_diffrn_measurement_device_type 'Bruker Smart Apex CCD area detector'
_diffrn_measurement_method 'phi and omega scans'
_diffrn_radiation_monochromator graphite
_diffrn_radiation_source 'fine-focus sealed tube'
_diffrn_radiation_type MoK\a
_diffrn_radiation_wavelength 0.71073
_diffrn_reflns_av_R_equivalents 0.0238
_diffrn_reflns_av_sigmaI/netI 0.0536
_diffrn_reflns_limit_h_max 10
_diffrn_reflns_limit_h_min -9
_diffrn_reflns_limit_k_max 9
_diffrn_reflns_limit_k_min -13
_diffrn_reflns_limit_l_max 26
_diffrn_reflns_limit_l_min -26
_diffrn_reflns_number 9981
_diffrn_reflns_theta_full 26.00
_diffrn_reflns_theta_max 26.00
_diffrn_reflns_theta_min 1.94
_exptl_absorpt_coefficient_mu 0.555
_exptl_absorpt_correction_T_max 0.8876
_exptl_absorpt_correction_T_min 0.8601
_exptl_absorpt_correction_type multi-scan
_exptl_crystal_density_diffrn 1.497
_exptl_crystal_density_method 'not measured'
_exptl_crystal_F_000 846
_exptl_crystal_size_max 0.28
_exptl_crystal_size_mid 0.24
_exptl_crystal_size_min 0.22
_refine_diff_density_max 0.586
_refine_diff_density_min -0.591
_refine_diff_density_rms 0.059
_refine_ls_extinction_method none
_refine_ls_goodness_of_fit_ref 1.047
_refine_ls_hydrogen_treatment constr
_refine_ls_matrix_type full
_refine_ls_number_parameters 493
_refine_ls_number_reflns 7003
_refine_ls_number_restraints 0
_refine_ls_restrained_S_all 1.047
_refine_ls_R_factor_all 0.0841
_refine_ls_R_factor_gt 0.0609
_refine_ls_shift/su_max 0.000
_refine_ls_shift/su_mean 0.000
_refine_ls_structure_factor_coef Fsqd
_refine_ls_weighting_details 'calc w=1/[\s^2^(Fo^2^)+(0.0594P)^2^+1.4434P] where P=(Fo^2^+2Fc^2^)/3'
_refine_ls_weighting_scheme calc
_refine_ls_wR_factor_gt 0.1343
_refine_ls_wR_factor_ref 0.1402
_reflns_number_gt 5074
_reflns_number_total 7003
_reflns_threshold_expression >2sigma(I)
_cod_data_source_file c1ce05931a.txt
_cod_data_source_block 2
_cod_original_sg_symbol_H-M p_-1
_cod_database_code 7207079

loop_
_symmetry_equiv_pos_as_xyz
'x, y, z'
'-x, -y, -z'

loop_
_atom_site_label
_atom_site_type_symbol
_atom_site_fract_x
_atom_site_fract_y
_atom_site_fract_z
_atom_site_U_iso_or_equiv
_atom_site_adp_type
_atom_site_occupancy
_atom_site_symmetry_multiplicity
_atom_site_calc_flag
_atom_site_refinement_flags
C1 C 0.2052(5) 0.3619(4) 0.15060(16) 0.0401(8) Uani 1 1 d .
C2 C 0.1785(4) 0.4689(3) 0.18870(15) 0.0325(7) Uani 1 1 d .
C3 C 0.1037(5) 0.5449(3) 0.15561(16) 0.0388(8) Uani 1 1 d .
H3 H 0.0767 0.5317 0.1114 0.047 Uiso 1 1 calc R
C4 C 0.0685(4) 0.6437(3) 0.19007(15) 0.0346(7) Uani 1 1 d .
C5 C 0.1100(5) 0.6625(4) 0.25654(16) 0.0410(8) Uani 1 1 d .
H5 H 0.0852 0.7256 0.2796 0.049 Uiso 1 1 calc R
C6 C 0.1891(5) 0.5847(4) 0.28742(17) 0.0439(9) Uani 1 1 d .
C7 C 0.2216(5) 0.4859(4) 0.25451(18) 0.0468(9) Uani 1 1 d .
H7 H 0.2708 0.4325 0.2760 0.056 Uiso 1 1 calc R
C8 C -0.0083(5) 0.7266(3) 0.15382(16) 0.0400(8) Uani 1 1 d .
C9 C 0.3327(5) 0.5521(4) 0.38753(17) 0.0455(9) Uani 1 1 d .
H9A H 0.4300 0.5627 0.3695 0.055 Uiso 1 1 calc R
H9B H 0.2667 0.4556 0.3861 0.055 Uiso 1 1 calc R
C10 C 0.3908(3) 0.6228(2) 0.45542(7) 0.0433(8) Uani 1 1 d G
C11 C 0.5079(3) 0.7572(2) 0.46931(8) 0.0501(10) Uani 1 1 d G
H11 H 0.5481 0.8039 0.4369 0.060 Uiso 1 1 calc R
C12 C 0.5649(3) 0.82177(17) 0.53173(10) 0.0452(9) Uani 1 1 d G
H12 H 0.6432 0.9117 0.5410 0.054 Uiso 1 1 calc R
C13 C 0.5047(3) 0.7520(2) 0.58024(7) 0.0413(8) Uani 1 1 d G
C14 C 0.3876(3) 0.6176(2) 0.56635(9) 0.0410(8) Uani 1 1 d G
H14 H 0.3474 0.5710 0.5988 0.049 Uiso 1 1 calc R
C15 C 0.3306(3) 0.55306(17) 0.50393(10) 0.0431(8) Uani 1 1 d G
H15 H 0.2523 0.4632 0.4946 0.052 Uiso 1 1 calc R
C16 C 0.5672(5) 0.8195(4) 0.64804(16) 0.0440(9) Uani 1 1 d .
H16A H 0.5192 0.7557 0.6763 0.053 Uiso 1 1 calc R
H16B H 0.6901 0.8533 0.6605 0.053 Uiso 1 1 calc R
C17 C 0.5320(5) 0.9974(4) 0.70879(17) 0.0456(9) Uani 1 1 d .
C18 C 0.4701(5) 1.0996(3) 0.70786(16) 0.0404(8) Uani 1 1 d .
H18 H 0.4254 1.1215 0.6695 0.049 Uiso 1 1 calc R
C19 C 0.4762(5) 1.1681(3) 0.76502(15) 0.0385(8) Uani 1 1 d .
C20 C 0.5463(4) 1.1389(3) 0.82329(16) 0.0344(7) Uani 1 1 d .
H20 H 0.5511 1.1867 0.8614 0.041 Uiso 1 1 calc R
C21 C 0.6086(4) 1.0370(3) 0.82297(15) 0.0352(7) Uani 1 1 d .
C22 C 0.6064(5) 0.9672(4) 0.76581(17) 0.0463(9) Uani 1 1 d .
H22 H 0.6534 0.9023 0.7659 0.056 Uiso 1 1 calc R
C23 C 0.4153(5) 1.2808(4) 0.76479(17) 0.0412(8) Uani 1 1 d .
C24 C 0.6807(5) 1.0037(4) 0.88444(17) 0.0404(8) Uani 1 1 d .
C25 C 0.8324(5) 1.0675(4) 1.12028(16) 0.0407(8) Uani 1 1 d .
C26 C 0.8411(5) 1.1436(4) 1.18323(18) 0.0447(9) Uani 1 1 d .
C27 C 0.7753(5) 1.2441(3) 1.18139(16) 0.0396(8) Uani 1 1 d .
H27 H 0.7281 1.2639 1.1429 0.047 Uiso 1 1 calc R
C28 C 0.7820(5) 1.3134(3) 1.23838(15) 0.0366(8) Uani 1 1 d .
C29 C 0.8456(5) 1.2813(4) 1.29743(16) 0.0418(8) Uani 1 1 d .
H29 H 0.8475 1.3268 1.3357 0.050 Uiso 1 1 calc R
C30 C 0.9058(5) 1.1777(4) 1.29556(16) 0.0464(9) Uani 1 1 d .
C31 C 0.9032(5) 1.1091(4) 1.23957(17) 0.0459(9) Uani 1 1 d .
H31 H 0.9432 1.0398 1.2400 0.055 Uiso 1 1 calc R
C32 C 0.7199(4) 1.4249(3) 1.23772(16) 0.0372(8) Uani 1 1 d .
C33 C 0.9278(5) 1.1669(4) 1.40769(17) 0.0443(9) Uani 1 1 d .
H33A H 0.8085 1.1518 1.4002 0.053 Uiso 1 1 calc R
H33B H 0.9949 1.2620 1.4245 0.053 Uiso 1 1 calc R
C34 C 0.9658(5) 1.0777(4) 1.45432(17) 0.0468(9) Uani 1 1 d .
C35 C 0.9548(5) 0.9509(4) 1.43501(17) 0.0424(8) Uani 1 1 d .
H35 H 0.9300 0.9186 1.3920 0.051 Uiso 1 1 calc R
C36 C 0.9812(5) 0.8706(4) 1.48055(18) 0.0461(9) Uani 1 1 d .
H36 H 0.9635 0.7808 1.4678 0.055 Uiso 1 1 calc R
Co1 Co 0.79349(7) 0.98210(5) 1.00042(2) 0.04012(15) Uani 1 1 d .
O1 O 0.2675(3) 0.2868(2) 0.18395(10) 0.0393(5) Uani 1 1 d .
H1A H 0.1971 0.1924 0.1692 0.059 Uiso 1 1 d R
O2 O 0.1711(3) 0.3462(3) 0.09307(11) 0.0437(6) Uani 1 1 d .
O3 O -0.0486(3) 0.7087(3) 0.09647(11) 0.0445(6) Uani 1 1 d .
O4 O -0.0337(3) 0.8171(2) 0.18935(11) 0.0438(6) Uani 1 1 d .
H4C H -0.1411 0.8203 0.1710 0.066 Uiso 1 1 d R
O5 O 0.2303(3) 0.6144(3) 0.35234(12) 0.0462(6) Uani 1 1 d .
O6 O 0.5127(3) 0.9287(3) 0.65050(12) 0.0442(6) Uani 1 1 d .
O7 O 0.3470(3) 1.3015(3) 0.71021(11) 0.0447(6) Uani 1 1 d .
O8 O 0.4317(3) 1.3449(3) 0.81739(12) 0.0492(6) Uani 1 1 d .
H8A H 0.4077 1.4239 0.8097 0.074 Uiso 1 1 d R
O9 O 0.7001(3) 1.0793(3) 0.93414(11) 0.0418(6) Uani 1 1 d .
O10 O 0.7271(3) 0.9074(3) 0.88765(11) 0.0413(6) Uani 1 1 d .
O11 O 0.7924(3) 1.1130(2) 1.07085(11) 0.0418(6) Uani 1 1 d .
O12 O 0.8662(3) 0.9651(3) 1.11869(12) 0.0477(6) Uani 1 1 d .
O13 O 0.6726(3) 1.4557(3) 1.18427(11) 0.0424(6) Uani 1 1 d .
O14 O 0.7210(3) 1.4820(3) 1.29119(11) 0.0443(6) Uani 1 1 d .
H14C H 0.6381 1.5217 1.2844 0.066 Uiso 1 1 d R
O15 O 0.9676(3) 1.1345(2) 1.35093(10) 0.0381(5) Uani 1 1 d .
O1W O 0.9393(3) 0.8645(2) 1.00183(10) 0.0405(6) Uani 1 1 d .
H1X H 0.9551 0.8397 1.0383 0.049 Uiso 1 1 d R
H1Y H 0.8873 0.7945 0.9739 0.049 Uiso 1 1 d R
O2W O 0.5238(3) 0.7926(3) 1.00003(12) 0.0439(6) Uani 1 1 d .
H2X H 0.5373 0.8247 0.9654 0.053 Uiso 1 1 d R
H2Y H 0.5169 0.8364 1.0327 0.053 Uiso 1 1 d R
O3W O 0.5313(7) 0.5495(5) 1.0007(3) 0.0537(14) Uani 0.50 1 d P
H3X H 0.5493 0.5886 0.9681 0.064 Uiso 0.50 1 d PR
H3Y H 0.5485 0.6056 1.0332 0.064 Uiso 0.50 1 d PR
O4W O 0.0008(4) 0.4597(2) 0.00084(15) 0.0496(7) Uani 1 1 d .
H4X H 0.1016 0.4677 0.0007 0.060 Uiso 1 1 d R
H4Y H -0.0451 0.3940 0.0206 0.060 Uiso 1 1 d R

loop_
_atom_site_aniso_label
_atom_site_aniso_U_11
_atom_site_aniso_U_22
_atom_site_aniso_U_33
_atom_site_aniso_U_23
_atom_site_aniso_U_13
_atom_site_aniso_U_12
C1 0.040(2) 0.0388(19) 0.0330(18) -0.0047(14) 0.0014(14) 0.0114(16)
C2 0.0296(17) 0.0324(17) 0.0318(16) 0.0028(13) 0.0036(13) 0.0099(14)
C3 0.048(2) 0.0305(17) 0.0300(16) 0.0041(13) 0.0061(14) 0.0079(15)
C4 0.0343(18) 0.0347(17) 0.0343(17) 0.0026(13) 0.0107(14) 0.0118(14)
C5 0.049(2) 0.0400(19) 0.0332(18) -0.0016(15) 0.0079(15) 0.0183(17)
C6 0.038(2) 0.045(2) 0.041(2) 0.0008(16) 0.0039(16) 0.0115(17)
C7 0.050(2) 0.042(2) 0.040(2) 0.0041(16) 0.0038(17) 0.0119(18)
C8 0.047(2) 0.0336(18) 0.0355(19) 0.0019(14) 0.0094(15) 0.0116(16)
C9 0.041(2) 0.048(2) 0.0401(19) -0.0035(16) -0.0064(15) 0.0179(17)
C10 0.039(2) 0.041(2) 0.045(2) 0.0025(16) 0.0082(16) 0.0123(16)
C11 0.049(2) 0.045(2) 0.0385(19) -0.0139(16) 0.0113(17) 0.0015(18)
C12 0.048(2) 0.049(2) 0.0337(18) 0.0058(16) 0.0132(16) 0.0116(18)
C13 0.044(2) 0.048(2) 0.0261(16) -0.0014(14) 0.0045(14) 0.0145(17)
C14 0.040(2) 0.047(2) 0.0341(17) 0.0022(15) 0.0186(15) 0.0121(16)
C15 0.046(2) 0.0400(19) 0.0400(19) -0.0035(15) 0.0102(16) 0.0151(17)
C16 0.049(2) 0.045(2) 0.0307(17) -0.0150(15) -0.0028(15) 0.0185(17)
C17 0.051(2) 0.040(2) 0.0387(19) 0.0009(15) 0.0052(16) 0.0130(17)
C18 0.052(2) 0.0369(19) 0.0291(17) 0.0049(14) 0.0090(15) 0.0141(16)
C19 0.051(2) 0.0320(17) 0.0281(16) 0.0017(13) 0.0048(15) 0.0136(15)
C20 0.0286(17) 0.0385(18) 0.0351(17) 0.0076(14) 0.0018(13) 0.0142(14)
C21 0.0346(18) 0.0375(18) 0.0332(17) 0.0060(14) 0.0058(14) 0.0145(15)
C22 0.049(2) 0.040(2) 0.043(2) -0.0016(16) 0.0031(17) 0.0152(17)
C23 0.047(2) 0.0386(19) 0.0358(18) 0.0074(15) 0.0064(15) 0.0157(16)
C24 0.0365(19) 0.042(2) 0.041(2) 0.0061(16) 0.0040(15) 0.0165(16)
C25 0.040(2) 0.044(2) 0.0357(19) 0.0004(16) 0.0074(15) 0.0148(16)
C26 0.041(2) 0.049(2) 0.044(2) 0.0063(17) 0.0144(16) 0.0164(17)
C27 0.050(2) 0.0365(18) 0.0276(16) 0.0023(13) 0.0117(15) 0.0113(16)
C28 0.0426(19) 0.0342(18) 0.0311(17) 0.0078(14) 0.0104(14) 0.0115(15)
C29 0.055(2) 0.0360(18) 0.0286(17) 0.0099(14) 0.0056(15) 0.0121(17)
C30 0.054(2) 0.054(2) 0.0272(17) 0.0132(16) 0.0057(16) 0.0176(19)
C31 0.049(2) 0.038(2) 0.043(2) 0.0001(16) 0.0009(17) 0.0137(17)
C32 0.042(2) 0.0302(17) 0.0364(18) 0.0028(14) 0.0101(15) 0.0110(15)
C33 0.050(2) 0.045(2) 0.0385(19) 0.0124(16) 0.0104(16) 0.0186(18)
C34 0.052(2) 0.051(2) 0.0348(19) 0.0130(16) 0.0169(17) 0.0130(18)
C35 0.0379(19) 0.051(2) 0.0323(17) 0.0057(15) 0.0027(14) 0.0129(17)
C36 0.049(2) 0.041(2) 0.047(2) 0.0072(16) 0.0118(17) 0.0161(17)
Co1 0.0495(3) 0.0381(3) 0.0277(2) 0.00225(18) 0.0049(2) 0.0138(2)
O1 0.0456(14) 0.0413(13) 0.0295(12) 0.0072(10) 0.0075(10) 0.0156(11)
O2 0.0479(15) 0.0447(14) 0.0317(13) -0.0037(10) 0.0003(11) 0.0161(12)
O3 0.0466(15) 0.0542(15) 0.0307(13) 0.0124(11) 0.0085(11) 0.0168(12)
O4 0.0420(14) 0.0435(14) 0.0401(13) -0.0027(11) 0.0028(11) 0.0146(12)
O5 0.0467(15) 0.0456(15) 0.0428(14) -0.0045(11) 0.0041(11) 0.0186(12)
O6 0.0437(15) 0.0452(14) 0.0418(14) 0.0027(11) 0.0053(11) 0.0178(12)
O7 0.0482(15) 0.0470(14) 0.0338(13) 0.0106(11) -0.0010(11) 0.0173(12)
O8 0.0456(15) 0.0521(16) 0.0473(15) 0.0006(12) 0.0102(12) 0.0173(13)
O9 0.0398(14) 0.0458(14) 0.0341(13) 0.0015(11) 0.0003(10) 0.0147(11)
O10 0.0491(15) 0.0455(14) 0.0348(12) 0.0188(11) 0.0160(11) 0.0200(12)
O11 0.0427(14) 0.0395(13) 0.0425(14) 0.0045(11) 0.0112(11) 0.0149(11)
O12 0.0464(15) 0.0388(14) 0.0512(15) -0.0105(11) 0.0045(12) 0.0149(12)
O13 0.0409(14) 0.0527(15) 0.0329(13) 0.0146(11) 0.0107(10) 0.0154(12)
O14 0.0515(16) 0.0454(14) 0.0371(13) 0.0076(11) 0.0132(11) 0.0184(12)
O15 0.0424(13) 0.0443(13) 0.0332(12) 0.0199(10) 0.0142(10) 0.0185(11)
O1W 0.0486(15) 0.0377(13) 0.0270(11) -0.0006(10) 0.0036(10) 0.0108(11)
O2W 0.0481(15) 0.0465(14) 0.0419(14) 0.0134(11) 0.0146(11) 0.0206(12)
O3W 0.057(4) 0.055(4) 0.047(3) 0.004(3) 0.018(3) 0.018(3)
O4W 0.0484(14) 0.048(2) 0.0518(14) 0.0074(18) 0.0135(12) 0.0168(18)

loop_
_atom_type_symbol
_atom_type_description
_atom_type_scat_dispersion_real
_atom_type_scat_dispersion_imag
_atom_type_scat_source
C C 0.0033 0.0016 'International Tables Vol C Tables 4.2.6.8 and 6.1.1.4'
H H 0.0000 0.0000 'International Tables Vol C Tables 4.2.6.8 and 6.1.1.4'
O O 0.0106 0.0060 'International Tables Vol C Tables 4.2.6.8 and 6.1.1.4'
Co Co 0.3494 0.9721 'International Tables Vol C Tables 4.2.6.8 and 6.1.1.4'

loop_
_geom_angle_atom_site_label_1
_geom_angle_atom_site_label_2
_geom_angle_atom_site_label_3
_geom_angle
_geom_angle_site_symmetry_1
_geom_angle_site_symmetry_3
O2 C1 O1 123.0(3) . .
O2 C1 C2 122.1(3) . .
O1 C1 C2 114.9(3) . .
C3 C2 C7 122.4(3) . .
C3 C2 C1 116.8(3) . .
C7 C2 C1 120.7(3) . .
C2 C3 C4 118.8(3) . .
C2 C3 H3 120.6 . .
C4 C3 H3 120.6 . .
C5 C4 C3 120.0(3) . .
C5 C4 C8 121.8(3) . .
C3 C4 C8 118.1(3) . .
C6 C5 C4 118.6(3) . .
C6 C5 H5 120.7 . .
C4 C5 H5 120.7 . .
O5 C6 C7 123.8(3) . .
O5 C6 C5 114.1(3) . .
C7 C6 C5 122.1(3) . .
C2 C7 C6 118.1(4) . .
C2 C7 H7 121.0 . .
C6 C7 H7 121.0 . .
O3 C8 O4 123.5(3) . .
O3 C8 C4 122.3(3) . .
O4 C8 C4 114.1(3) . .
O5 C9 C10 107.1(3) . .
O5 C9 H9A 110.3 . .
C10 C9 H9A 110.3 . .
O5 C9 H9B 110.3 . .
C10 C9 H9B 110.3 . .
H9A C9 H9B 108.5 . .
C11 C10 C15 120.0 . .
C11 C10 C9 119.7(2) . .
C15 C10 C9 120.3(2) . .
C10 C11 C12 120.0 . .
C10 C11 H11 120.0 . .
C12 C11 H11 120.0 . .
C13 C12 C11 120.0 . .
C13 C12 H12 120.0 . .
C11 C12 H12 120.0 . .
C12 C13 C14 120.0 . .
C12 C13 C16 120.7(2) . .
C14 C13 C16 119.3(2) . .
C13 C14 C15 120.0 . .
C13 C14 H14 120.0 . .
C15 C14 H14 120.0 . .
C14 C15 C10 120.0 . .
C14 C15 H15 120.0 . .
C10 C15 H15 120.0 . .
O6 C16 C13 105.8(3) . .
O6 C16 H16A 110.6 . .
C13 C16 H16A 110.6 . .
O6 C16 H16B 110.6 . .
C13 C16 H16B 110.6 . .
H16A C16 H16B 108.7 . .
O6 C17 C18 115.5(3) . .
O6 C17 C22 123.2(4) . .
C18 C17 C22 121.4(3) . .
C19 C18 C17 118.8(3) . .
C19 C18 H18 120.6 . .
C17 C18 H18 120.6 . .
C18 C19 C20 121.6(3) . .
C18 C19 C23 119.4(3) . .
C20 C19 C23 118.9(3) . .
C21 C20 C19 118.5(3) . .
C21 C20 H20 120.8 . .
C19 C20 H20 120.8 . .
C20 C21 C22 121.2(3) . .
C20 C21 C24 118.9(3) . .
C22 C21 C24 119.9(3) . .
C17 C22 C21 118.5(4) . .
C17 C22 H22 120.8 . .
C21 C22 H22 120.8 . .
O8 C23 O7 125.9(3) . .
O8 C23 C19 117.3(3) . .
O7 C23 C19 116.8(3) . .
O10 C24 O9 119.8(3) . .
O10 C24 C21 122.2(3) . .
O9 C24 C21 118.0(3) . .
O12 C25 O11 121.5(3) . .
O12 C25 C26 120.9(3) . .
O11 C25 C26 117.6(3) . .
C31 C26 C27 121.4(4) . .
C31 C26 C25 120.7(4) . .
C27 C26 C25 117.8(3) . .
C28 C27 C26 118.2(3) . .
C28 C27 H27 120.9 . .
C26 C27 H27 120.9 . .
C27 C28 C29 122.1(3) . .
C27 C28 C32 119.3(3) . .
C29 C28 C32 118.6(3) . .
C30 C29 C28 116.5(3) . .
C30 C29 H29 121.8 . .
C28 C29 H29 121.8 . .
C31 C30 C29 122.5(3) . .
C31 C30 O15 115.8(4) . .
C29 C30 O15 121.7(3) . .
C26 C31 C30 119.2(4) . .
C26 C31 H31 120.4 . .
C30 C31 H31 120.4 . .
O13 C32 O14 125.7(3) . .
O13 C32 C28 116.9(3) . .
O14 C32 C28 117.4(3) . .
O15 C33 C34 108.3(3) . .
O15 C33 H33A 110.0 . .
C34 C33 H33A 110.0 . .
O15 C33 H33B 110.0 . .
C34 C33 H33B 110.0 . .
H33A C33 H33B 108.4 . .
C35 C34 C36 119.7(4) . 2_778
C35 C34 C33 121.8(3) . .
C36 C34 C33 118.6(4) 2_778 .
C34 C35 C36 118.9(3) . .
C34 C35 H35 120.6 . .
C36 C35 H35 120.6 . .
C35 C36 C34 121.2(4) . 2_778
C35 C36 H36 119.4 . .
C34 C36 H36 119.4 2_778 .
O11 Co1 O9 90.47(11) . .
O11 Co1 O1W 129.06(10) . .
O9 Co1 O1W 135.02(10) . .
O11 Co1 O1W 87.77(10) . 2_777
O9 Co1 O1W 87.26(10) . 2_777
O1W Co1 O1W 75.55(11) . 2_777
C1 O1 H1A 109.2 . .
C8 O4 H4C 109.4 . .
C6 O5 C9 117.6(3) . .
C17 O6 C16 118.5(3) . .
C23 O8 H8A 108.0 . .
C24 O9 Co1 100.0(2) . .
C25 O11 Co1 104.3(2) . .
C32 O14 H14C 108.2 . .
C30 O15 C33 119.3(3) . .
Co1 O1W Co1 104.45(10) . 2_777
Co1 O1W H1X 109.4 . .
Co1 O1W H1X 102.5 2_777 .
Co1 O1W H1Y 109.5 . .
Co1 O1W H1Y 121.0 2_777 .
H1X O1W H1Y 109.5 . .
H2X O2W H2Y 124.1 . .
O3W O3W H3X 124.1 2_667 .
O3W O3W H3Y 121.8 2_667 .
H3X O3W H3Y 112.2 . .
O4W O4W H4X 107.0 2_565 .
O4W O4W H4Y 133.9 2_565 .
H4X O4W H4Y 109.5 . .

loop_
_geom_bond_atom_site_label_1
_geom_bond_atom_site_label_2
_geom_bond_distance
_geom_bond_site_symmetry_2
C1 O2 1.210(4) .
C1 O1 1.306(4) .
C1 C2 1.487(5) .
C2 C3 1.373(5) .
C2 C7 1.385(5) .
C3 C4 1.418(5) .
C3 H3 0.9300 .
C4 C5 1.398(5) .
C4 C8 1.475(5) .
C5 C6 1.391(5) .
C5 H5 0.9300 .
C6 O5 1.370(4) .
C6 C7 1.386(6) .
C7 H7 0.9300 .
C8 O3 1.207(4) .
C8 O4 1.311(4) .
C9 O5 1.438(4) .
C9 C10 1.514(4) .
C9 H9A 0.9700 .
C9 H9B 0.9700 .
C10 C11 1.3900 .
C10 C15 1.3900 .
C11 C12 1.3900 .
C11 H11 0.9300 .
C12 C13 1.3900 .
C12 H12 0.9300 .
C13 C14 1.3900 .
C13 C16 1.501(3) .
C14 C15 1.3900 .
C14 H14 0.9300 .
C15 H15 0.9300 .
C16 O6 1.419(5) .
C16 H16A 0.9700 .
C16 H16B 0.9700 .
C17 O6 1.372(4) .
C17 C18 1.389(5) .
C17 C22 1.395(5) .
C18 C19 1.383(5) .
C18 H18 0.9300 .
C19 C20 1.399(5) .
C19 C23 1.488(5) .
C20 C21 1.390(5) .
C20 H20 0.9300 .
C21 C22 1.401(5) .
C21 C24 1.482(5) .
C22 H22 0.9300 .
C23 O8 1.250(4) .
C23 O7 1.289(4) .
C24 O10 1.241(4) .
C24 O9 1.253(4) .
C25 O12 1.238(4) .
C25 O11 1.243(4) .
C25 C26 1.521(5) .
C26 C31 1.366(5) .
C26 C27 1.395(5) .
C27 C28 1.382(5) .
C27 H27 0.9300 .
C28 C29 1.408(5) .
C28 C32 1.484(5) .
C29 C30 1.394(6) .
C29 H29 0.9300 .
C30 C31 1.373(5) .
C30 O15 1.395(4) .
C31 H31 0.9300 .
C32 O13 1.257(4) .
C32 O14 1.274(4) .
C33 O15 1.396(4) .
C33 C34 1.502(5) .
C33 H33A 0.9700 .
C33 H33B 0.9700 .
C34 C35 1.359(6) .
C34 C36 1.407(5) 2_778
C35 C36 1.386(5) .
C35 H35 0.9300 .
C36 C34 1.407(5) 2_778
C36 H36 0.9300 .
Co1 O11 2.014(3) .
Co1 O9 2.040(2) .
Co1 O1W 2.096(3) .
Co1 O1W 2.302(3) 2_777
O1 H1A 0.9600 .
O4 H4C 0.9600 .
O8 H8A 0.9600 .
O14 H14C 0.9600 .
O1W Co1 2.302(3) 2_777
O1W H1X 0.8500 .
O1W H1Y 0.8500 .
O2W H2X 0.8501 .
O2W H2Y 0.8501 .
O3W O3W 0.987(10) 2_667
O3W H3X 0.8499 .
O3W H3Y 0.8500 .
O4W O4W 0.871(5) 2_565
O4W H4X 0.8500 .
O4W H4Y 0.8501 .

loop_
_geom_torsion_atom_site_label_1
_geom_torsion_atom_site_label_2
_geom_torsion_atom_site_label_3
_geom_torsion_atom_site_label_4
_geom_torsion
_geom_torsion_site_symmetry_1
_geom_torsion_site_symmetry_4
O2 C1 C2 C3 3.6(5) . .
O1 C1 C2 C3 -176.2(3) . .
O2 C1 C2 C7 -178.9(3) . .
O1 C1 C2 C7 1.3(5) . .
C7 C2 C3 C4 -0.4(5) . .
C1 C2 C3 C4 177.1(3) . .
C2 C3 C4 C5 0.1(5) . .
C2 C3 C4 C8 178.6(3) . .
C3 C4 C5 C6 1.4(5) . .
C8 C4 C5 C6 -177.1(3) . .
C4 C5 C6 O5 177.6(3) . .
C4 C5 C6 C7 -2.7(6) . .
C3 C2 C7 C6 -0.8(5) . .
C1 C2 C7 C6 -178.2(3) . .
O5 C6 C7 C2 -177.9(3) . .
C5 C6 C7 C2 2.4(6) . .
C5 C4 C8 O3 -178.0(3) . .
C3 C4 C8 O3 3.5(5) . .
C5 C4 C8 O4 -0.3(5) . .
C3 C4 C8 O4 -178.8(3) . .
O5 C9 C10 C11 -69.5(3) . .
O5 C9 C10 C15 112.1(3) . .
C15 C10 C11 C12 0.0 . .
C9 C10 C11 C12 -178.5(3) . .
C10 C11 C12 C13 0.0 . .
C11 C12 C13 C14 0.0 . .
C11 C12 C13 C16 179.0(3) . .
C12 C13 C14 C15 0.0 . .
C16 C13 C14 C15 -179.0(3) . .
C13 C14 C15 C10 0.0 . .
C11 C10 C15 C14 0.0 . .
C9 C10 C15 C14 178.5(3) . .
C12 C13 C16 O6 64.1(3) . .
C14 C13 C16 O6 -116.9(3) . .
O6 C17 C18 C19 176.3(3) . .
C22 C17 C18 C19 -2.9(6) . .
C17 C18 C19 C20 1.4(5) . .
C17 C18 C19 C23 178.1(3) . .
C18 C19 C20 C21 -0.9(5) . .
C23 C19 C20 C21 -177.6(3) . .
C19 C20 C21 C22 1.8(5) . .
C19 C20 C21 C24 -179.0(3) . .
O6 C17 C22 C21 -175.4(3) . .
C18 C17 C22 C21 3.7(6) . .
C20 C21 C22 C17 -3.2(6) . .
C24 C21 C22 C17 177.7(3) . .
C18 C19 C23 O8 -176.1(3) . .
C20 C19 C23 O8 0.6(5) . .
C18 C19 C23 O7 5.2(5) . .
C20 C19 C23 O7 -178.0(3) . .
C20 C21 C24 O10 174.7(3) . .
C22 C21 C24 O10 -6.2(5) . .
C20 C21 C24 O9 -7.9(5) . .
C22 C21 C24 O9 171.2(3) . .
O12 C25 C26 C31 6.8(6) . .
O11 C25 C26 C31 -172.3(4) . .
O12 C25 C26 C27 -169.8(3) . .
O11 C25 C26 C27 11.1(5) . .
C31 C26 C27 C28 3.2(6) . .
C25 C26 C27 C28 179.7(3) . .
C26 C27 C28 C29 -2.9(5) . .
C26 C27 C28 C32 177.3(3) . .
C27 C28 C29 C30 1.5(5) . .
C32 C28 C29 C30 -178.7(3) . .
C28 C29 C30 C31 -0.4(6) . .
C28 C29 C30 O15 -178.3(3) . .
C27 C26 C31 C30 -2.1(6) . .
C25 C26 C31 C30 -178.5(4) . .
C29 C30 C31 C26 0.7(6) . .
O15 C30 C31 C26 178.7(3) . .
C27 C28 C32 O13 -3.9(5) . .
C29 C28 C32 O13 176.3(3) . .
C27 C28 C32 O14 176.8(3) . .
C29 C28 C32 O14 -3.0(5) . .
O15 C33 C34 C35 -29.6(5) . .
O15 C33 C34 C36 148.5(3) . 2_778
C36 C34 C35 C36 5.9(6) 2_778 .
C33 C34 C35 C36 -176.0(4) . .
C34 C35 C36 C34 -6.0(7) . 2_778
C7 C6 O5 C9 8.6(5) . .
C5 C6 O5 C9 -171.8(3) . .
C10 C9 O5 C6 168.2(3) . .
C18 C17 O6 C16 -177.6(3) . .
C22 C17 O6 C16 1.5(5) . .
C13 C16 O6 C17 171.2(3) . .
O10 C24 O9 Co1 -4.0(4) . .
C21 C24 O9 Co1 178.5(3) . .
O11 Co1 O9 C24 -175.9(2) . .
O1W Co1 O9 C24 30.1(3) . .
O1W Co1 O9 C24 96.4(2) 2_777 .
O12 C25 O11 Co1 1.7(4) . .
C26 C25 O11 Co1 -179.2(3) . .
O9 Co1 O11 C25 174.1(2) . .
O1W Co1 O11 C25 -29.3(3) . .
O1W Co1 O11 C25 -98.7(2) 2_777 .
C31 C30 O15 C33 -160.4(3) . .
C29 C30 O15 C33 17.6(5) . .
C34 C33 O15 C30 164.3(3) . .
O11 Co1 O1W Co1 -74.89(14) . 2_777
O9 Co1 O1W Co1 70.88(15) . 2_777
O1W Co1 O1W Co1 0.0 2_777 2_777
